data_7002653
loop_
_publ_author_name
'Kuzora, Ren\'e'
'Schulz, Axel'
'Villinger, Alexander'
'Wustrack, Ronald'

_publ_section_title
;
 Hypersilylated cyclodiphosphadiazanes and cyclodiphosphadiazenium
 salts
;
_journal_issue 42
_journal_name_full 'Dalton Transactions'
_journal_page_first 9304
_journal_paper_doi 10.1039/b911326f
_journal_year 2009
_chemical_formula_moiety 'C9 H28 Cl2 N P Si4'
_chemical_formula_sum 'C9 H28 Cl2 N P Si4'
_chemical_formula_weight 364.55
_chemical_name_common N-(tris(trimethylsilyl)silyl)amino(dichloro)phosphane
_chemical_name_systematic
;
N-[tris(trimethylsilyl)silyl]amino(dichloro)phosphane
;
_space_group_IT_number 15
_symmetry_cell_setting monoclinic
_symmetry_Int_Tables_number 15
_symmetry_space_group_name_Hall '-C 2yc'
_symmetry_space_group_name_H-M 'C 1 2/c 1'
_atom_sites_solution_hydrogens geom
_atom_sites_solution_primary direct
_atom_sites_solution_secondary difmap
_audit_creation_method SHELXL-97
_cell_angle_alpha 90.00
_cell_angle_beta 90.80(3)
_cell_angle_gamma 90.00
_cell_formula_units_Z 8
_cell_length_a 15.513(3)
_cell_length_b 9.906(2)
_cell_length_c 27.600(6)
_cell_measurement_reflns_used 9786
_cell_measurement_temperature 173(2)
_cell_measurement_theta_max 57.300
_cell_measurement_theta_min 4.864
_cell_volume 4240.9(15)
_computing_cell_refinement 'Bruker Apex v2.0-2'
_computing_data_collection 'Bruker Apex v2.0-2'
_computing_data_reduction 'Bruker SAINT'
_computing_molecular_graphics 'ORTEP-3 (Farrugia, 1997)'
_computing_publication_material SHELXL-97
_computing_structure_refinement 'SHELXL-97 (Sheldrick, 1997)'
_computing_structure_solution 'SHELXS-97 (Sheldrick, 1997)'
_diffrn_ambient_temperature 173(2)
_diffrn_measured_fraction_theta_full 0.998
_diffrn_measured_fraction_theta_max 0.998
_diffrn_measurement_device_type 'Bruker-Nonius Apex X8-CCD-diffractometer'
_diffrn_measurement_method '\w scans'
_diffrn_radiation_monochromator graphite
_diffrn_radiation_source 'sealed tube'
_diffrn_radiation_type MoK\a
_diffrn_radiation_wavelength 0.71073
_diffrn_reflns_av_R_equivalents 0.0265
_diffrn_reflns_av_sigmaI/netI 0.0316
_diffrn_reflns_limit_h_max 10
_diffrn_reflns_limit_h_min -21
_diffrn_reflns_limit_k_max 12
_diffrn_reflns_limit_k_min -13
_diffrn_reflns_limit_l_max 38
_diffrn_reflns_limit_l_min -38
_diffrn_reflns_number 27606
_diffrn_reflns_theta_full 30.00
_diffrn_reflns_theta_max 30.00
_diffrn_reflns_theta_min 2.44
_exptl_absorpt_coefficient_mu 0.594
_exptl_absorpt_correction_T_max 0.9376
_exptl_absorpt_correction_T_min 0.7025
_exptl_absorpt_correction_type multi-scan
_exptl_absorpt_process_details '(SADABS; Sheldrick, 2004)'
_exptl_crystal_colour colourless
_exptl_crystal_density_diffrn 1.142
_exptl_crystal_density_method 'not measured'
_exptl_crystal_description block
_exptl_crystal_F_000 1552
_exptl_crystal_size_max 0.64
_exptl_crystal_size_mid 0.27
_exptl_crystal_size_min 0.11
_refine_diff_density_max 0.636
_refine_diff_density_min -0.442
_refine_diff_density_rms 0.064
_refine_ls_extinction_method none
_refine_ls_goodness_of_fit_ref 1.044
_refine_ls_hydrogen_treatment mixed
_refine_ls_matrix_type full
_refine_ls_number_parameters 167
_refine_ls_number_reflns 6166
_refine_ls_number_restraints 0
_refine_ls_restrained_S_all 1.044
_refine_ls_R_factor_all 0.0647
_refine_ls_R_factor_gt 0.0399
_refine_ls_shift/su_max 0.001
_refine_ls_shift/su_mean 0.000
_refine_ls_structure_factor_coef Fsqd
_refine_ls_weighting_details 'calc w=1/[\s^2^(Fo^2^)+(0.0540P)^2^+1.8812P] where P=(Fo^2^+2Fc^2^)/3'
_refine_ls_weighting_scheme calc
_refine_ls_wR_factor_gt 0.0969
_refine_ls_wR_factor_ref 0.1048
_reflns_number_gt 4528
_reflns_number_total 6166
_reflns_threshold_expression >2sigma(I)
_cod_data_source_file b911326f.txt
_cod_data_source_block hypnhpcl2
_cod_original_sg_symbol_H-M 'C 2/c'
_cod_database_code 7002653

loop_
_symmetry_equiv_pos_as_xyz
'x, y, z'
'-x, y, -z+1/2'
'x+1/2, y+1/2, z'
'-x+1/2, y+1/2, -z+1/2'
'-x, -y, -z'
'x, -y, z-1/2'
'-x+1/2, -y+1/2, -z'
'x+1/2, -y+1/2, z-1/2'

loop_
_atom_site_label
_atom_site_type_symbol
_atom_site_fract_x
_atom_site_fract_y
_atom_site_fract_z
_atom_site_U_iso_or_equiv
_atom_site_adp_type
_atom_site_occupancy
_atom_site_symmetry_multiplicity
_atom_site_calc_flag
_atom_site_refinement_flags
_atom_site_disorder_assembly
_atom_site_disorder_group
N N 0.22780(12) 0.59070(18) 0.06529(6) 0.0385(4) Uani 1 1 d . . .
H1 H 0.2394(15) 0.657(2) 0.0621(8) 0.038(7) Uiso 1 1 d . . .
P P 0.24452(4) 0.48400(5) 0.021832(17) 0.03953(14) Uani 1 1 d . . .
Cl1 Cl 0.19481(4) 0.58451(5) -0.039486(17) 0.05024(15) Uani 1 1 d . . .
Cl2 Cl 0.37344(4) 0.51688(8) 0.00639(3) 0.0750(2) Uani 1 1 d . . .
Si1 Si 0.17169(3) 0.55663(4) 0.120139(15) 0.02269(10) Uani 1 1 d . . .
Si2 Si 0.04807(3) 0.69357(5) 0.119420(19) 0.03306(12) Uani 1 1 d . . .
Si3 Si 0.13410(3) 0.32624(5) 0.123918(16) 0.02756(11) Uani 1 1 d . . .
Si4 Si 0.26715(3) 0.61910(5) 0.183077(17) 0.03052(12) Uani 1 1 d . . .
C1 C -0.02659(14) 0.6375(2) 0.16808(9) 0.0551(6) Uani 1 1 d . . .
H1A H -0.0728 0.7041 0.1716 0.083 Uiso 1 1 calc R . .
H1B H 0.0055 0.6292 0.1988 0.083 Uiso 1 1 calc R . .
H1C H -0.0516 0.5498 0.1593 0.083 Uiso 1 1 calc R . .
C2 C -0.00561(16) 0.6805(3) 0.05870(9) 0.0604(7) Uani 1 1 d . . .
H2A H -0.0192 0.5858 0.0518 0.091 Uiso 1 1 calc R . .
H2B H 0.0331 0.7153 0.0339 0.091 Uiso 1 1 calc R . .
H2C H -0.0589 0.7336 0.0585 0.091 Uiso 1 1 calc R . .
C3 C 0.07927(16) 0.8739(2) 0.12996(9) 0.0542(6) Uani 1 1 d . . .
H3A H 0.0284 0.9317 0.1258 0.081 Uiso 1 1 calc R . .
H3B H 0.1233 0.9003 0.1067 0.081 Uiso 1 1 calc R . .
H3C H 0.1024 0.8841 0.1630 0.081 Uiso 1 1 calc R . .
C4 C 0.04835(15) 0.2823(2) 0.07860(8) 0.0492(5) Uani 1 1 d . . .
H4A H 0.0320 0.1874 0.0825 0.074 Uiso 1 1 calc R . .
H4B H 0.0701 0.2967 0.0458 0.074 Uiso 1 1 calc R . .
H4C H -0.0022 0.3397 0.0837 0.074 Uiso 1 1 calc R . .
C5 C 0.09028(14) 0.2972(2) 0.18608(7) 0.0441(5) Uani 1 1 d . . .
H5A H 0.0395 0.3544 0.1907 0.066 Uiso 1 1 calc R . .
H5B H 0.1345 0.3199 0.2104 0.066 Uiso 1 1 calc R . .
H5C H 0.0740 0.2022 0.1895 0.066 Uiso 1 1 calc R . .
C6 C 0.22987(14) 0.2144(2) 0.11601(8) 0.0447(5) Uani 1 1 d . . .
H6A H 0.2131 0.1202 0.1213 0.067 Uiso 1 1 calc R . .
H6B H 0.2750 0.2396 0.1395 0.067 Uiso 1 1 calc R . .
H6C H 0.2517 0.2246 0.0831 0.067 Uiso 1 1 calc R . .
C7 C 0.20581(19) 0.6321(3) 0.24044(8) 0.0758(9) Uani 1 1 d . . .
H7A H 0.1775 0.5458 0.2471 0.114 Uiso 1 1 calc R . .
H7B H 0.1622 0.7032 0.2372 0.114 Uiso 1 1 calc R . .
H7C H 0.2455 0.6543 0.2672 0.114 Uiso 1 1 calc R . .
C8 C 0.31638(17) 0.7854(3) 0.16897(9) 0.0601(7) Uani 1 1 d . . .
H8A H 0.3570 0.8105 0.1950 0.090 Uiso 1 1 calc R . .
H8B H 0.2710 0.8539 0.1662 0.090 Uiso 1 1 calc R . .
H8C H 0.3471 0.7793 0.1383 0.090 Uiso 1 1 calc R . .
C9 C 0.3552(2) 0.4936(3) 0.19138(14) 0.0932(11) Uani 1 1 d . . .
H9A H 0.3870 0.4847 0.1611 0.140 Uiso 1 1 calc R . .
H9B H 0.3305 0.4060 0.2001 0.140 Uiso 1 1 calc R . .
H9C H 0.3945 0.5239 0.2173 0.140 Uiso 1 1 calc R . .

loop_
_atom_site_aniso_label
_atom_site_aniso_U_11
_atom_site_aniso_U_22
_atom_site_aniso_U_33
_atom_site_aniso_U_23
_atom_site_aniso_U_13
_atom_site_aniso_U_12
N 0.0604(11) 0.0273(8) 0.0285(8) -0.0038(6) 0.0172(7) -0.0130(8)
P 0.0629(3) 0.0276(2) 0.0285(2) -0.00058(18) 0.0145(2) 0.0016(2)
Cl1 0.0726(4) 0.0457(3) 0.0323(2) 0.0013(2) -0.0043(2) -0.0114(3)
Cl2 0.0571(4) 0.0968(5) 0.0718(4) 0.0077(4) 0.0272(3) 0.0259(4)
Si1 0.0251(2) 0.0223(2) 0.0207(2) -0.00151(16) 0.00255(16) -0.00129(17)
Si2 0.0289(2) 0.0286(3) 0.0418(3) 0.0074(2) 0.0031(2) 0.00348(19)
Si3 0.0322(2) 0.0228(2) 0.0275(2) 0.00194(17) -0.00300(18) -0.00299(18)
Si4 0.0293(2) 0.0338(3) 0.0285(2) -0.00433(19) -0.00168(18) -0.00385(19)
C1 0.0371(11) 0.0550(13) 0.0739(16) 0.0201(12) 0.0216(10) 0.0117(10)
C2 0.0539(14) 0.0606(15) 0.0660(15) 0.0185(12) -0.0239(12) 0.0013(12)
C3 0.0565(14) 0.0309(11) 0.0755(16) -0.0013(10) 0.0152(12) 0.0061(9)
C4 0.0547(13) 0.0407(11) 0.0516(12) 0.0001(9) -0.0187(10) -0.0120(10)
C5 0.0511(12) 0.0417(11) 0.0397(10) 0.0130(9) 0.0066(9) -0.0024(9)
C6 0.0500(12) 0.0296(10) 0.0547(12) -0.0007(9) 0.0027(10) 0.0077(9)
C7 0.0801(18) 0.117(2) 0.0306(11) -0.0210(13) 0.0121(11) -0.0473(17)
C8 0.0676(16) 0.0592(14) 0.0532(13) 0.0038(11) -0.0139(11) -0.0329(12)
C9 0.0639(18) 0.078(2) 0.136(3) -0.028(2) -0.0527(19) 0.0268(16)

loop_
_atom_type_symbol
_atom_type_description
_atom_type_scat_dispersion_real
_atom_type_scat_dispersion_imag
_atom_type_scat_source
C C 0.0033 0.0016 'International Tables Vol C Tables 4.2.6.8 and 6.1.1.4'
H H 0.0000 0.0000 'International Tables Vol C Tables 4.2.6.8 and 6.1.1.4'
N N 0.0061 0.0033 'International Tables Vol C Tables 4.2.6.8 and 6.1.1.4'
Si Si 0.0817 0.0704 'International Tables Vol C Tables 4.2.6.8 and 6.1.1.4'
P P 0.1023 0.0942 'International Tables Vol C Tables 4.2.6.8 and 6.1.1.4'
Cl Cl 0.1484 0.1585 'International Tables Vol C Tables 4.2.6.8 and 6.1.1.4'

loop_
_geom_angle_atom_site_label_1
_geom_angle_atom_site_label_2
_geom_angle_atom_site_label_3
_geom_angle
_geom_angle_site_symmetry_1
_geom_angle_site_symmetry_3
_geom_angle_publ_flag
P N Si1 125.98(10) . . ?
P N H1 119.0(19) . . ?
Si1 N H1 114.7(19) . . ?
N P Cl2 102.36(8) . . ?
N P Cl1 103.07(7) . . ?
Cl2 P Cl1 95.97(4) . . ?
N Si1 Si2 106.91(7) . . ?
N Si1 Si4 105.47(6) . . ?
Si2 Si1 Si4 111.11(3) . . ?
N Si1 Si3 110.09(6) . . ?
Si2 Si1 Si3 110.91(3) . . ?
Si4 Si1 Si3 112.08(2) . . ?
C2 Si2 C1 110.58(12) . . ?
C2 Si2 C3 108.47(12) . . ?
C1 Si2 C3 109.46(11) . . ?
C2 Si2 Si1 108.77(9) . . ?
C1 Si2 Si1 109.65(7) . . ?
C3 Si2 Si1 109.90(8) . . ?
C4 Si3 C6 110.12(11) . . ?
C4 Si3 C5 108.26(11) . . ?
C6 Si3 C5 108.34(10) . . ?
C4 Si3 Si1 111.77(7) . . ?
C6 Si3 Si1 111.80(7) . . ?
C5 Si3 Si1 106.37(7) . . ?
C9 Si4 C8 108.37(15) . . ?
C9 Si4 C7 108.95(18) . . ?
C8 Si4 C7 109.44(13) . . ?
C9 Si4 Si1 111.68(10) . . ?
C8 Si4 Si1 109.57(8) . . ?
C7 Si4 Si1 108.81(9) . . ?
Si2 C1 H1A 109.5 . . ?
Si2 C1 H1B 109.5 . . ?
H1A C1 H1B 109.5 . . ?
Si2 C1 H1C 109.5 . . ?
H1A C1 H1C 109.5 . . ?
H1B C1 H1C 109.5 . . ?
Si2 C2 H2A 109.5 . . ?
Si2 C2 H2B 109.5 . . ?
H2A C2 H2B 109.5 . . ?
Si2 C2 H2C 109.5 . . ?
H2A C2 H2C 109.5 . . ?
H2B C2 H2C 109.5 . . ?
Si2 C3 H3A 109.5 . . ?
Si2 C3 H3B 109.5 . . ?
H3A C3 H3B 109.5 . . ?
Si2 C3 H3C 109.5 . . ?
H3A C3 H3C 109.5 . . ?
H3B C3 H3C 109.5 . . ?
Si3 C4 H4A 109.5 . . ?
Si3 C4 H4B 109.5 . . ?
H4A C4 H4B 109.5 . . ?
Si3 C4 H4C 109.5 . . ?
H4A C4 H4C 109.5 . . ?
H4B C4 H4C 109.5 . . ?
Si3 C5 H5A 109.5 . . ?
Si3 C5 H5B 109.5 . . ?
H5A C5 H5B 109.5 . . ?
Si3 C5 H5C 109.5 . . ?
H5A C5 H5C 109.5 . . ?
H5B C5 H5C 109.5 . . ?
Si3 C6 H6A 109.5 . . ?
Si3 C6 H6B 109.5 . . ?
H6A C6 H6B 109.5 . . ?
Si3 C6 H6C 109.5 . . ?
H6A C6 H6C 109.5 . . ?
H6B C6 H6C 109.5 . . ?
Si4 C7 H7A 109.5 . . ?
Si4 C7 H7B 109.5 . . ?
H7A C7 H7B 109.5 . . ?
Si4 C7 H7C 109.5 . . ?
H7A C7 H7C 109.5 . . ?
H7B C7 H7C 109.5 . . ?
Si4 C8 H8A 109.5 . . ?
Si4 C8 H8B 109.5 . . ?
H8A C8 H8B 109.5 . . ?
Si4 C8 H8C 109.5 . . ?
H8A C8 H8C 109.5 . . ?
H8B C8 H8C 109.5 . . ?
Si4 C9 H9A 109.5 . . ?
Si4 C9 H9B 109.5 . . ?
H9A C9 H9B 109.5 . . ?
Si4 C9 H9C 109.5 . . ?
H9A C9 H9C 109.5 . . ?
H9B C9 H9C 109.5 . . ?

loop_
_geom_bond_atom_site_label_1
_geom_bond_atom_site_label_2
_geom_bond_distance
_geom_bond_site_symmetry_2
_geom_bond_publ_flag
N P 1.6223(16) . ?
N Si1 1.7888(16) . ?
N H1 0.69(2) . ?
P Cl2 2.0765(10) . ?
P Cl1 2.1008(9) . ?
Si1 Si2 2.3489(7) . ?
Si1 Si4 2.3497(9) . ?
Si1 Si3 2.3583(8) . ?
Si2 C2 1.865(2) . ?
Si2 C1 1.870(2) . ?
Si2 C3 1.872(2) . ?
Si3 C4 1.865(2) . ?
Si3 C6 1.869(2) . ?
Si3 C5 1.876(2) . ?
Si4 C9 1.859(3) . ?
Si4 C8 1.859(2) . ?
Si4 C7 1.863(2) . ?
C1 H1A 0.9800 . ?
C1 H1B 0.9800 . ?
C1 H1C 0.9800 . ?
C2 H2A 0.9800 . ?
C2 H2B 0.9800 . ?
C2 H2C 0.9800 . ?
C3 H3A 0.9800 . ?
C3 H3B 0.9800 . ?
C3 H3C 0.9800 . ?
C4 H4A 0.9800 . ?
C4 H4B 0.9800 . ?
C4 H4C 0.9800 . ?
C5 H5A 0.9800 . ?
C5 H5B 0.9800 . ?
C5 H5C 0.9800 . ?
C6 H6A 0.9800 . ?
C6 H6B 0.9800 . ?
C6 H6C 0.9800 . ?
C7 H7A 0.9800 . ?
C7 H7B 0.9800 . ?
C7 H7C 0.9800 . ?
C8 H8A 0.9800 . ?
C8 H8B 0.9800 . ?
C8 H8C 0.9800 . ?
C9 H9A 0.9800 . ?
C9 H9B 0.9800 . ?
C9 H9C 0.9800 . ?

loop_
_geom_torsion_atom_site_label_1
_geom_torsion_atom_site_label_2
_geom_torsion_atom_site_label_3
_geom_torsion_atom_site_label_4
_geom_torsion
_geom_torsion_site_symmetry_1
_geom_torsion_site_symmetry_2
_geom_torsion_site_symmetry_3
_geom_torsion_site_symmetry_4
_geom_torsion_publ_flag
Si1 N P Cl2 -135.02(12) . . . . ?
Si1 N P Cl1 125.77(12) . . . . ?
P N Si1 Si2 -115.89(13) . . . . ?
P N Si1 Si4 125.77(12) . . . . ?
P N Si1 Si3 4.67(16) . . . . ?
N Si1 Si2 C2 46.43(11) . . . . ?
Si4 Si1 Si2 C2 161.03(9) . . . . ?
Si3 Si1 Si2 C2 -73.61(9) . . . . ?
N Si1 Si2 C1 167.46(11) . . . . ?
Si4 Si1 Si2 C1 -77.94(10) . . . . ?
Si3 Si1 Si2 C1 47.42(10) . . . . ?
N Si1 Si2 C3 -72.18(11) . . . . ?
Si4 Si1 Si2 C3 42.41(9) . . . . ?
Si3 Si1 Si2 C3 167.78(9) . . . . ?
N Si1 Si3 C4 -69.89(11) . . . . ?
Si2 Si1 Si3 C4 48.23(9) . . . . ?
Si4 Si1 Si3 C4 173.05(9) . . . . ?
N Si1 Si3 C6 54.07(11) . . . . ?
Si2 Si1 Si3 C6 172.19(8) . . . . ?
Si4 Si1 Si3 C6 -62.99(8) . . . . ?
N Si1 Si3 C5 172.15(10) . . . . ?
Si2 Si1 Si3 C5 -69.73(8) . . . . ?
Si4 Si1 Si3 C5 55.09(8) . . . . ?
N Si1 Si4 C9 -74.89(16) . . . . ?
Si2 Si1 Si4 C9 169.62(15) . . . . ?
Si3 Si1 Si4 C9 44.91(15) . . . . ?
N Si1 Si4 C8 45.19(12) . . . . ?
Si2 Si1 Si4 C8 -70.30(11) . . . . ?
Si3 Si1 Si4 C8 164.99(10) . . . . ?
N Si1 Si4 C7 164.81(14) . . . . ?
Si2 Si1 Si4 C7 49.32(12) . . . . ?
Si3 Si1 Si4 C7 -75.39(12) . . . . ?

loop_
_cod_related_entry_id
_cod_related_entry_database
_cod_related_entry_code
1 ChemSpider 25946220
